data_7055833
loop_
_publ_author_name
'Gampe, D. M.'
'Schramm, S.'
'Kaufmann, M.'
'G\"orls, H.'
'Beckert, R.'

_publ_section_title
;
 N-Phenylfluorubine: one functional dye -- chromophor, fluorophor,
 electron-acceptor and more
;
_journal_issue 12
_journal_name_full 'New J. Chem.'
_journal_page_first 10100
_journal_paper_doi 10.1039/C6NJ02544G
_journal_volume 40
_journal_year 2016
_chemical_formula_moiety 'C22 H16 N6, 2(Cl)'
_chemical_formula_sum 'C22 H16 Cl2 N6'
_chemical_formula_weight 435.31
_chemical_name_systematic
; 
 ? 
;
_space_group_IT_number 14
_symmetry_cell_setting monoclinic
_symmetry_space_group_name_Hall '-P 2ybc'
_symmetry_space_group_name_H-M 'P 1 21/c 1'
_atom_sites_solution_hydrogens difmap
_atom_sites_solution_primary direct
_atom_sites_solution_secondary difmap
_audit_creation_method SHELXL-97
_audit_update_record
;
2016-08-02 deposited with the CCDC.
2016-10-24 downloaded from the CCDC.
;
_cell_angle_alpha 90
_cell_angle_beta 103.528(1)
_cell_angle_gamma 90
_cell_formula_units_Z 4
_cell_length_a 11.6748(3)
_cell_length_b 10.2522(3)
_cell_length_c 16.7835(5)
_cell_measurement_reflns_used 13792
_cell_measurement_temperature 133(2)
_cell_measurement_theta_max 27.42
_cell_measurement_theta_min 1.79
_cell_volume 1953.12(10)
_computing_cell_refinement DENZO
_computing_data_collection COLLECT
_computing_data_reduction DENZO
_computing_molecular_graphics SHELXTL/PC
_computing_publication_material SHELXL-97
_computing_structure_refinement 'SHELXL-97 (Sheldrick, 2008)'
_computing_structure_solution 'SHELXS-97 (Sheldrick, 2008)'
_diffrn_ambient_temperature 133(2)
_diffrn_measured_fraction_theta_full 0.994
_diffrn_measured_fraction_theta_max 0.994
_diffrn_measurement_device_type KappaCCD
_diffrn_measurement_method 'phi- + omega-scan'
_diffrn_radiation_monochromator graphite
_diffrn_radiation_source 'fine-focus sealed tube'
_diffrn_radiation_type MoK\a
_diffrn_radiation_wavelength 0.71073
_diffrn_reflns_av_R_equivalents 0.0442
_diffrn_reflns_av_sigmaI/netI 0.0362
_diffrn_reflns_limit_h_max 15
_diffrn_reflns_limit_h_min -15
_diffrn_reflns_limit_k_max 13
_diffrn_reflns_limit_k_min -12
_diffrn_reflns_limit_l_max 21
_diffrn_reflns_limit_l_min -21
_diffrn_reflns_number 13792
_diffrn_reflns_theta_full 27.42
_diffrn_reflns_theta_max 27.42
_diffrn_reflns_theta_min 1.79
_exptl_absorpt_coefficient_mu 0.356
_exptl_absorpt_correction_T_max 0.7456
_exptl_absorpt_correction_T_min 0.7005
_exptl_absorpt_correction_type multi-scan
_exptl_absorpt_process_details 'SADABS, Bruker-AXS, 2002'
_exptl_crystal_colour red
_exptl_crystal_density_diffrn 1.480
_exptl_crystal_density_method 'not measured'
_exptl_crystal_description prism
_exptl_crystal_F_000 896
_exptl_crystal_size_max 0.134
_exptl_crystal_size_mid 0.122
_exptl_crystal_size_min 0.112
_refine_diff_density_max 0.358
_refine_diff_density_min -0.295
_refine_diff_density_rms 0.060
_refine_ls_extinction_method none
_refine_ls_goodness_of_fit_ref 1.117
_refine_ls_hydrogen_treatment refall
_refine_ls_matrix_type full
_refine_ls_number_parameters 335
_refine_ls_number_reflns 4428
_refine_ls_number_restraints 0
_refine_ls_restrained_S_all 1.117
_refine_ls_R_factor_all 0.0575
_refine_ls_R_factor_gt 0.0448
_refine_ls_shift/su_max 0.001
_refine_ls_shift/su_mean 0.000
_refine_ls_structure_factor_coef Fsqd
_refine_ls_weighting_details 'calc w=1/[\s^2^(Fo^2^)+(0.0346P)^2^+1.9775P] where P=(Fo^2^+2Fc^2^)/3'
_refine_ls_weighting_scheme calc
_refine_ls_wR_factor_gt 0.0988
_refine_ls_wR_factor_ref 0.1055
_reflns_number_gt 3737
_reflns_number_total 4428
_reflns_threshold_expression >2sigma(I)
_cod_data_source_file c6nj02544g2.cif
_cod_data_source_block FO5970
_cod_depositor_comments 'Adding full bibliography for 7055833.cif.'
_cod_original_sg_symbol_H-M 'P 21/c'
_cod_database_code 7055833

loop_
_symmetry_equiv_pos_as_xyz
'x, y, z'
'-x, y+1/2, -z+1/2'
'-x, -y, -z'
'x, -y-1/2, z-1/2'

loop_
_atom_site_label
_atom_site_type_symbol
_atom_site_fract_x
_atom_site_fract_y
_atom_site_fract_z
_atom_site_U_iso_or_equiv
_atom_site_adp_type
_atom_site_occupancy
_atom_site_symmetry_multiplicity
_atom_site_calc_flag
Cl1 Cl 0.48461(5) 1.13817(5) 0.33866(3) 0.02240(13) Uani 1 1 d
Cl2 Cl 0.75842(5) 0.40464(5) 0.57029(3) 0.02252(13) Uani 1 1 d
N1 N 0.26669(15) 0.63626(16) 0.22968(10) 0.0148(3) Uani 1 1 d
N2 N 0.38359(15) 0.41026(17) 0.28816(11) 0.0166(4) Uani 1 1 d
H1N2 H 0.422(3) 0.336(3) 0.3085(17) 0.038(8) Uiso 1 1 d
N3 N 0.51600(15) 0.52155(16) 0.38712(11) 0.0176(4) Uani 1 1 d
N4 N 0.63976(15) 0.64536(18) 0.48506(11) 0.0173(4) Uani 1 1 d
H1N4 H 0.672(3) 0.570(3) 0.5090(18) 0.042(8) Uiso 1 1 d
N5 N 0.54104(15) 0.87170(17) 0.41550(10) 0.0158(3) Uani 1 1 d
H1N5 H 0.508(2) 0.947(3) 0.3908(17) 0.036(8) Uiso 1 1 d
N6 N 0.40256(15) 0.76049(16) 0.31979(10) 0.0157(3) Uani 1 1 d
C1 C 0.22570(18) 0.51679(19) 0.19263(12) 0.0154(4) Uani 1 1 d
C2 C 0.12634(19) 0.5101(2) 0.12737(13) 0.0189(4) Uani 1 1 d
H2 H 0.088(2) 0.589(2) 0.1080(14) 0.014(6) Uiso 1 1 d
C3 C 0.0887(2) 0.3902(2) 0.09312(13) 0.0219(4) Uani 1 1 d
H3 H 0.021(2) 0.384(2) 0.0470(15) 0.020(6) Uiso 1 1 d
C4 C 0.1485(2) 0.2765(2) 0.12320(14) 0.0223(5) Uani 1 1 d
H4 H 0.121(2) 0.195(3) 0.0982(15) 0.024(6) Uiso 1 1 d
C5 C 0.24635(19) 0.2809(2) 0.18827(13) 0.0199(4) Uani 1 1 d
H5 H 0.286(2) 0.204(3) 0.2102(15) 0.026(7) Uiso 1 1 d
C6 C 0.28558(18) 0.4017(2) 0.22293(12) 0.0167(4) Uani 1 1 d
C7 C 0.42414(18) 0.52299(19) 0.32305(12) 0.0156(4) Uani 1 1 d
C8 C 0.55050(18) 0.6380(2) 0.41897(12) 0.0163(4) Uani 1 1 d
C9 C 0.68550(18) 0.7628(2) 0.51936(12) 0.0172(4) Uani 1 1 d
C10 C 0.77930(19) 0.7670(2) 0.58853(13) 0.0209(4) Uani 1 1 d
H10 H 0.809(2) 0.690(3) 0.6107(15) 0.025(6) Uiso 1 1 d
C11 C 0.8212(2) 0.8865(2) 0.62010(14) 0.0240(5) Uani 1 1 d
H11 H 0.885(2) 0.890(3) 0.6680(16) 0.028(7) Uiso 1 1 d
C12 C 0.77255(19) 1.0031(2) 0.58324(14) 0.0227(5) Uani 1 1 d
H12 H 0.804(2) 1.086(3) 0.6064(17) 0.036(8) Uiso 1 1 d
C13 C 0.68047(19) 1.0007(2) 0.51438(13) 0.0195(4) Uani 1 1 d
H13 H 0.648(2) 1.081(2) 0.4908(15) 0.022(6) Uiso 1 1 d
C14 C 0.63568(18) 0.8797(2) 0.48275(12) 0.0172(4) Uani 1 1 d
C15 C 0.49518(17) 0.75903(19) 0.38340(12) 0.0154(4) Uani 1 1 d
C16 C 0.36435(17) 0.6445(2) 0.29088(12) 0.0156(4) Uani 1 1 d
C17 C 0.19605(17) 0.75240(19) 0.20339(12) 0.0157(4) Uani 1 1 d
C18 C 0.21136(19) 0.8212(2) 0.13593(13) 0.0200(4) Uani 1 1 d
H18 H 0.271(2) 0.794(2) 0.1083(14) 0.015(6) Uiso 1 1 d
C19 C 0.1328(2) 0.9225(2) 0.10692(14) 0.0240(5) Uani 1 1 d
H19 H 0.141(2) 0.968(2) 0.0559(16) 0.027(7) Uiso 1 1 d
C20 C 0.04432(19) 0.9539(2) 0.14606(14) 0.0215(4) Uani 1 1 d
H20 H -0.011(2) 1.021(3) 0.1243(16) 0.028(7) Uiso 1 1 d
C21 C 0.03312(19) 0.8846(2) 0.21507(13) 0.0195(4) Uani 1 1 d
H21 H -0.027(2) 0.906(2) 0.2397(16) 0.029(7) Uiso 1 1 d
C22 C 0.10857(18) 0.7817(2) 0.24391(12) 0.0176(4) Uani 1 1 d
H22 H 0.104(2) 0.730(3) 0.2887(16) 0.030(7) Uiso 1 1 d

loop_
_atom_site_aniso_label
_atom_site_aniso_U_11
_atom_site_aniso_U_22
_atom_site_aniso_U_33
_atom_site_aniso_U_23
_atom_site_aniso_U_13
_atom_site_aniso_U_12
Cl1 0.0242(3) 0.0158(2) 0.0293(3) 0.0062(2) 0.0105(2) 0.0041(2)
Cl2 0.0224(3) 0.0245(3) 0.0211(3) 0.0077(2) 0.0059(2) 0.0046(2)
N1 0.0167(8) 0.0130(8) 0.0149(8) 0.0023(6) 0.0041(7) 0.0015(6)
N2 0.0179(9) 0.0116(8) 0.0194(9) 0.0021(6) 0.0025(7) 0.0020(7)
N3 0.0186(9) 0.0132(8) 0.0203(9) 0.0022(7) 0.0030(7) 0.0014(7)
N4 0.0165(8) 0.0168(9) 0.0182(9) 0.0035(7) 0.0032(7) 0.0008(7)
N5 0.0164(8) 0.0136(8) 0.0164(8) 0.0011(7) 0.0019(7) 0.0017(7)
N6 0.0165(8) 0.0138(8) 0.0163(8) 0.0019(6) 0.0028(7) 0.0010(6)
C1 0.0199(10) 0.0131(9) 0.0148(9) 0.0004(7) 0.0074(8) -0.0022(8)
C2 0.0203(10) 0.0187(11) 0.0173(10) 0.0004(8) 0.0038(8) 0.0008(8)
C3 0.0218(11) 0.0249(11) 0.0178(10) -0.0026(9) 0.0023(9) -0.0031(9)
C4 0.0254(11) 0.0192(11) 0.0224(11) -0.0046(9) 0.0060(9) -0.0056(9)
C5 0.0240(11) 0.0132(10) 0.0244(11) 0.0016(8) 0.0094(9) 0.0002(8)
C6 0.0182(10) 0.0165(10) 0.0164(9) 0.0006(8) 0.0061(8) -0.0001(8)
C7 0.0169(10) 0.0144(10) 0.0164(9) 0.0023(7) 0.0059(8) 0.0012(8)
C8 0.0166(10) 0.0160(10) 0.0167(9) 0.0024(8) 0.0046(8) 0.0015(8)
C9 0.0153(10) 0.0195(10) 0.0173(10) -0.0011(8) 0.0047(8) -0.0003(8)
C10 0.0182(11) 0.0239(11) 0.0198(10) 0.0020(9) 0.0030(8) 0.0025(9)
C11 0.0184(11) 0.0317(13) 0.0197(10) -0.0025(9) -0.0001(9) -0.0018(9)
C12 0.0198(11) 0.0264(12) 0.0209(11) -0.0059(9) 0.0031(9) -0.0047(9)
C13 0.0198(10) 0.0185(10) 0.0206(10) -0.0002(8) 0.0053(8) 0.0003(8)
C14 0.0152(9) 0.0197(10) 0.0170(10) -0.0016(8) 0.0047(8) -0.0007(8)
C15 0.0155(9) 0.0148(9) 0.0173(9) 0.0012(7) 0.0065(8) 0.0014(7)
C16 0.0160(10) 0.0153(10) 0.0161(9) 0.0019(7) 0.0049(8) 0.0003(8)
C17 0.0154(9) 0.0146(10) 0.0159(9) -0.0001(7) 0.0009(8) 0.0018(8)
C18 0.0225(11) 0.0196(10) 0.0199(10) 0.0020(8) 0.0087(9) 0.0035(8)
C19 0.0300(12) 0.0193(11) 0.0236(11) 0.0055(9) 0.0080(10) 0.0041(9)
C20 0.0193(11) 0.0169(10) 0.0261(11) 0.0019(9) 0.0009(9) 0.0045(8)
C21 0.0147(10) 0.0227(11) 0.0206(10) -0.0047(8) 0.0031(8) -0.0005(8)
C22 0.0196(10) 0.0173(10) 0.0145(9) -0.0003(8) 0.0013(8) -0.0008(8)

loop_
_atom_type_symbol
_atom_type_description
_atom_type_scat_dispersion_real
_atom_type_scat_dispersion_imag
_atom_type_scat_source
C C 0.0033 0.0016 'International Tables Vol C Tables 4.2.6.8 and 6.1.1.4'
H H 0.0000 0.0000 'International Tables Vol C Tables 4.2.6.8 and 6.1.1.4'
N N 0.0061 0.0033 'International Tables Vol C Tables 4.2.6.8 and 6.1.1.4'
Cl Cl 0.1484 0.1585 'International Tables Vol C Tables 4.2.6.8 and 6.1.1.4'

loop_
_geom_angle_atom_site_label_1
_geom_angle_atom_site_label_2
_geom_angle_atom_site_label_3
_geom_angle
C16 N1 C1 122.11(17)
C16 N1 C17 119.88(16)
C1 N1 C17 117.91(16)
C7 N2 C6 122.97(18)
C7 N2 H1N2 118.2(19)
C6 N2 H1N2 118.8(18)
C7 N3 C8 115.21(17)
C8 N4 C9 122.98(18)
C8 N4 H1N4 118.9(19)
C9 N4 H1N4 118.2(19)
C15 N5 C14 123.29(18)
C15 N5 H1N5 117.4(18)
C14 N5 H1N5 119.3(18)
C16 N6 C15 115.19(17)
C2 C1 C6 119.59(19)
C2 C1 N1 121.54(18)
C6 C1 N1 118.87(18)
C3 C2 C1 119.5(2)
C3 C2 H2 122.4(14)
C1 C2 H2 118.0(14)
C2 C3 C4 120.6(2)
C2 C3 H3 120.4(14)
C4 C3 H3 118.9(14)
C5 C4 C3 120.7(2)
C5 C4 H4 120.6(15)
C3 C4 H4 118.7(15)
C4 C5 C6 119.1(2)
C4 C5 H5 121.2(15)
C6 C5 H5 119.6(15)
N2 C6 C5 120.87(19)
N2 C6 C1 118.70(18)
C5 C6 C1 120.42(19)
N3 C7 N2 118.85(18)
N3 C7 C16 122.10(18)
N2 C7 C16 119.03(18)
N3 C8 N4 119.25(18)
N3 C8 C15 122.31(18)
N4 C8 C15 118.43(18)
N4 C9 C10 121.49(19)
N4 C9 C14 118.54(18)
C10 C9 C14 119.96(19)
C11 C10 C9 119.1(2)
C11 C10 H10 123.6(16)
C9 C10 H10 117.4(16)
C10 C11 C12 121.1(2)
C10 C11 H11 119.2(16)
C12 C11 H11 119.7(16)
C13 C12 C11 120.6(2)
C13 C12 H12 119.8(17)
C11 C12 H12 119.6(17)
C12 C13 C14 118.7(2)
C12 C13 H13 119.0(15)
C14 C13 H13 122.2(15)
N5 C14 C13 121.11(19)
N5 C14 C9 118.35(18)
C13 C14 C9 120.54(19)
N6 C15 N5 119.27(18)
N6 C15 C8 122.44(18)
N5 C15 C8 118.29(18)
N6 C16 N1 119.26(18)
N6 C16 C7 122.54(18)
N1 C16 C7 118.20(18)
C18 C17 C22 122.91(19)
C18 C17 N1 119.54(18)
C22 C17 N1 117.30(17)
C17 C18 C19 117.76(19)
C17 C18 H18 119.7(14)
C19 C18 H18 122.4(14)
C20 C19 C18 120.6(2)
C20 C19 H19 122.1(15)
C18 C19 H19 117.2(15)
C19 C20 C21 120.2(2)
C19 C20 H20 119.8(15)
C21 C20 H20 120.0(15)
C22 C21 C20 120.2(2)
C22 C21 H21 120.8(16)
C20 C21 H21 118.9(16)
C17 C22 C21 118.33(19)
C17 C22 H22 117.4(16)
C21 C22 H22 124.2(16)

loop_
_geom_bond_atom_site_label_1
_geom_bond_atom_site_label_2
_geom_bond_distance
N1 C16 1.347(3)
N1 C1 1.406(3)
N1 C17 1.457(2)
N2 C7 1.332(3)
N2 C6 1.389(3)
N2 H1N2 0.91(3)
N3 C7 1.329(3)
N3 C8 1.331(3)
N4 C8 1.335(3)
N4 C9 1.387(3)
N4 H1N4 0.91(3)
N5 C15 1.333(3)
N5 C14 1.385(3)
N5 H1N5 0.91(3)
N6 C16 1.322(3)
N6 C15 1.330(3)
C1 C2 1.398(3)
C1 C6 1.405(3)
C2 C3 1.384(3)
C2 H2 0.94(2)
C3 C4 1.392(3)
C3 H3 0.97(2)
C4 C5 1.384(3)
C4 H4 0.96(3)
C5 C6 1.399(3)
C5 H5 0.95(3)
C7 C16 1.467(3)
C8 C15 1.461(3)
C9 C10 1.398(3)
C9 C14 1.408(3)
C10 C11 1.378(3)
C10 H10 0.91(3)
C11 C12 1.404(3)
C11 H11 0.96(3)
C12 C13 1.382(3)
C12 H12 0.97(3)
C13 C14 1.402(3)
C13 H13 0.96(3)
C17 C18 1.380(3)
C17 C22 1.386(3)
C18 C19 1.396(3)
C18 H18 0.96(2)
C19 C20 1.386(3)
C19 H19 1.00(3)
C20 C21 1.390(3)
C20 H20 0.96(3)
C21 C22 1.387(3)
C21 H21 0.92(3)
C22 H22 0.93(3)

loop_
_geom_hbond_atom_site_label_D
_geom_hbond_atom_site_label_H
_geom_hbond_atom_site_label_A
_geom_hbond_distance_DH
_geom_hbond_distance_HA
_geom_hbond_distance_DA
_geom_hbond_angle_DHA
_geom_hbond_site_symmetry_A
N2 H1N2 Cl1 0.91(3) 2.17(3) 3.0697(18) 168(3) 1_545
N4 H1N4 Cl2 0.91(3) 2.12(3) 3.0214(19) 175(3) .
N5 H1N5 Cl1 0.91(3) 2.14(3) 3.0270(18) 163(2) .
C5 H5 Cl1 0.95(3) 2.85(3) 3.601(2) 136.7(19) 1_545
C13 H13 Cl1 0.96(3) 2.87(2) 3.572(2) 131.4(18) .
C22 H22 Cl2 0.93(3) 2.88(3) 3.677(2) 144(2) 3_666
